data_4306094
loop_
_publ_author_name
'Tarun K. Bera'
'Mercouri G. Kanatzidis'

_publ_section_title
;
AEuAsS3 (A = Li, K, Rb, and Cs): New As3+ Species from an Arsenic-Rich
Polysulfide Flux
;
_journal_name_full 'Inorganic Chemistry'
_journal_page_first 7068
_journal_page_last 7070
_journal_paper_doi 10.1021/ic801017h
_journal_volume 47
_journal_year 2008
_chemical_formula_sum 'As Eu K S3'
_chemical_formula_weight 362.16
_chemical_name_systematic
; 
 ? 
;
_space_group_IT_number 14
_symmetry_cell_setting monoclinic
_symmetry_space_group_name_Hall '-P 2ybc'
_symmetry_space_group_name_H-M 'P 1 21/c 1'
_atom_sites_solution_primary direct
_atom_sites_solution_secondary difmap
_audit_creation_method SHELXL-97
_cell_angle_alpha 90.00
_cell_angle_beta 106.591(8)
_cell_angle_gamma 90.00
_cell_formula_units_Z 4
_cell_length_a 8.8306(8)
_cell_length_b 8.3455(9)
_cell_length_c 8.6224(9)
_cell_measurement_reflns_used 5750
_cell_measurement_temperature 100
_cell_measurement_theta_max 29.24
_cell_measurement_theta_min 2.41
_cell_volume 608.98(11)
_computing_cell_refinement X-area
_computing_data_collection X-area
_computing_data_reduction X-area
_computing_molecular_graphics Diamond
_computing_structure_refinement 'SHELXL-97 (Sheldrick, 1997)'
_computing_structure_solution 'SHELXS-97 (Sheldrick, 1990)'
_diffrn_ambient_temperature 100
_diffrn_measured_fraction_theta_full 0.955
_diffrn_measured_fraction_theta_max 0.955
_diffrn_measurement_device_type IPDS2
_diffrn_measurement_method 'profile data from \w scan'
_diffrn_radiation_monochromator graphite
_diffrn_radiation_source 'fine-focus sealed tube'
_diffrn_radiation_type MoK\a
_diffrn_radiation_wavelength 0.71073
_diffrn_reflns_av_R_equivalents 0.0906
_diffrn_reflns_av_sigmaI/netI 0.0586
_diffrn_reflns_limit_h_max 12
_diffrn_reflns_limit_h_min -12
_diffrn_reflns_limit_k_max 11
_diffrn_reflns_limit_k_min -11
_diffrn_reflns_limit_l_max 11
_diffrn_reflns_limit_l_min -10
_diffrn_reflns_number 5750
_diffrn_reflns_theta_full 29.24
_diffrn_reflns_theta_max 29.24
_diffrn_reflns_theta_min 2.41
_exptl_absorpt_coefficient_mu 17.252
_exptl_absorpt_correction_T_max 0.1392
_exptl_absorpt_correction_T_min 0.0327
_exptl_absorpt_correction_type numerical
_exptl_absorpt_process_details XRED32
_exptl_crystal_colour red
_exptl_crystal_density_diffrn 3.950
_exptl_crystal_density_meas 3.950
_exptl_crystal_density_method 'not measured'
_exptl_crystal_description needle
_exptl_crystal_F_000 652
_exptl_crystal_size_max 0.15
_exptl_crystal_size_mid 0.10
_exptl_crystal_size_min 0.03
_refine_diff_density_max 1.131
_refine_diff_density_min -1.742
_refine_diff_density_rms 0.235
_refine_ls_extinction_coef 0.0018(2)
_refine_ls_extinction_expression Fc^*^=kFc[1+0.001xFc^2^\l^3^/sin(2\q)]^-1/4^
_refine_ls_extinction_method SHELXL
_refine_ls_goodness_of_fit_ref 1.017
_refine_ls_matrix_type full
_refine_ls_number_parameters 56
_refine_ls_number_reflns 1581
_refine_ls_number_restraints 0
_refine_ls_restrained_S_all 1.017
_refine_ls_R_factor_all 0.0281
_refine_ls_R_factor_gt 0.0232
_refine_ls_shift/su_max 0.001
_refine_ls_shift/su_mean 0.000
_refine_ls_structure_factor_coef Fsqd
_refine_ls_weighting_details 'calc w=1/[\s^2^(Fo^2^)+(0.0082P)^2^+0.0000P] where P=(Fo^2^+2Fc^2^)/3'
_refine_ls_weighting_scheme calc
_refine_ls_wR_factor_gt 0.0453
_refine_ls_wR_factor_ref 0.0465
_reflns_number_gt 1437
_reflns_number_total 1581
_reflns_threshold_expression >2sigma(I)
_cod_data_source_file ic801017h-file001_2.cif
_cod_data_source_block KEuAsS3
_cod_database_code 4306094

loop_
_symmetry_equiv_pos_as_xyz
'x, y, z'
'-x, y+1/2, -z+1/2'
'-x, -y, -z'
'x, -y-1/2, z-1/2'

loop_
_atom_site_label
_atom_site_type_symbol
_atom_site_fract_x
_atom_site_fract_y
_atom_site_fract_z
_atom_site_U_iso_or_equiv
_atom_site_adp_type
_atom_site_occupancy
_atom_site_symmetry_multiplicity
_atom_site_calc_flag
_atom_site_refinement_flags
_atom_site_disorder_assembly
_atom_site_disorder_group
K1 K 0.09197(11) 0.41947(9) 0.22175(12) 0.01014(19) Uani 1 1 d . . .
Eu1 Eu 0.57312(2) 0.284853(18) 0.03387(3) 0.00507(8) Uani 1 1 d . . .
As1 As 0.26454(5) 0.04674(4) 0.14001(5) 0.00540(10) Uani 1 1 d . . .
S1 S 0.47259(11) 0.48501(10) 0.28114(12) 0.00548(19) Uani 1 1 d . . .
S2 S 0.24045(11) 0.09324(10) 0.38597(13) 0.0065(2) Uani 1 1 d . . .
S3 S 0.15694(12) 0.80537(10) 0.08344(14) 0.0104(2) Uani 1 1 d . . .

loop_
_atom_site_aniso_label
_atom_site_aniso_U_11
_atom_site_aniso_U_22
_atom_site_aniso_U_33
_atom_site_aniso_U_23
_atom_site_aniso_U_13
_atom_site_aniso_U_12
K1 0.0069(3) 0.0115(3) 0.0115(5) 0.0030(3) 0.0018(3) 0.0018(3)
Eu1 0.00615(11) 0.00386(8) 0.00572(12) -0.00049(6) 0.00252(7) 0.00026(6)
As1 0.00682(17) 0.00489(14) 0.0041(2) 0.00097(13) 0.00085(14) 0.00100(13)
S1 0.0057(4) 0.0065(3) 0.0045(5) -0.0004(3) 0.0018(4) 0.0006(3)
S2 0.0066(4) 0.0071(3) 0.0059(5) -0.0009(3) 0.0020(4) -0.0001(3)
S3 0.0076(4) 0.0095(3) 0.0149(6) -0.0065(3) 0.0042(4) -0.0020(3)

loop_
_atom_type_symbol
_atom_type_description
_atom_type_scat_dispersion_real
_atom_type_scat_dispersion_imag
_atom_type_scat_source
S S 0.1246 0.1234 'International Tables Vol C Tables 4.2.6.8 and 6.1.1.4'
K K 0.2009 0.2494 'International Tables Vol C Tables 4.2.6.8 and 6.1.1.4'
As As 0.0499 2.0058 'International Tables Vol C Tables 4.2.6.8 and 6.1.1.4'
Eu Eu -0.1578 3.6682 'International Tables Vol C Tables 4.2.6.8 and 6.1.1.4'

loop_
_geom_angle_atom_site_label_1
_geom_angle_atom_site_label_2
_geom_angle_atom_site_label_3
_geom_angle
_geom_angle_site_symmetry_1
_geom_angle_site_symmetry_3
_geom_angle_publ_flag
S2 K1 S2 138.93(4) 2 . ?
S2 K1 S3 65.21(3) 2 2_545 ?
S2 K1 S3 76.91(3) . 2_545 ?
S2 K1 S1 142.00(3) 2 . ?
S2 K1 S1 78.47(3) . . ?
S3 K1 S1 140.73(4) 2_545 . ?
S2 K1 S3 71.99(3) 2 3_565 ?
S2 K1 S3 88.05(3) . 3_565 ?
S3 K1 S3 81.86(3) 2_545 3_565 ?
S1 K1 S3 127.30(4) . 3_565 ?
S2 K1 As1 111.07(4) 2 4_566 ?
S2 K1 As1 66.85(3) . 4_566 ?
S3 K1 As1 69.68(3) 2_545 4_566 ?
S1 K1 As1 72.68(3) . 4_566 ?
S3 K1 As1 145.26(4) 3_565 4_566 ?
S2 K1 S2 107.80(4) 2 4_565 ?
S2 K1 S2 97.95(3) . 4_565 ?
S3 K1 S2 151.83(4) 2_545 4_565 ?
S1 K1 S2 61.84(3) . 4_565 ?
S3 K1 S2 70.22(3) 3_565 4_565 ?
As1 K1 S2 134.24(3) 4_566 4_565 ?
S2 K1 S3 73.15(3) 2 . ?
S2 K1 S3 147.68(4) . . ?
S3 K1 S3 129.53(4) 2_545 . ?
S1 K1 S3 69.21(3) . . ?
S3 K1 S3 111.48(3) 3_565 . ?
As1 K1 S3 102.07(3) 4_566 . ?
S2 K1 S3 67.30(3) 4_565 . ?
S2 K1 As1 137.98(3) 2 . ?
S2 K1 As1 37.51(2) . . ?
S3 K1 As1 103.42(3) 2_545 . ?
S1 K1 As1 72.89(2) . . ?
S3 K1 As1 66.26(2) 3_565 . ?
As1 K1 As1 100.72(2) 4_566 . ?
S2 K1 As1 62.33(2) 4_565 . ?
S3 K1 As1 126.78(4) . . ?
S2 K1 S3 82.73(3) 2 4_576 ?
S2 K1 S3 101.94(4) . 4_576 ?
S3 K1 S3 73.67(3) 2_545 4_576 ?
S1 K1 S3 82.15(3) . 4_576 ?
S3 K1 S3 150.47(3) 3_565 4_576 ?
As1 K1 S3 35.238(18) 4_566 4_576 ?
S2 K1 S3 134.04(3) 4_565 4_576 ?
S3 K1 S3 73.99(2) . 4_576 ?
As1 K1 S3 135.15(3) . 4_576 ?
S2 K1 As1 35.60(2) 2 2 ?
S2 K1 As1 111.80(4) . 2 ?
S3 K1 As1 35.44(2) 2_545 2 ?
S1 K1 As1 143.07(3) . 2 ?
S3 K1 As1 89.25(3) 3_565 2 ?
As1 K1 As1 79.13(2) 4_566 2 ?
S2 K1 As1 143.32(3) 4_565 2 ?
S3 K1 As1 94.56(3) . 2 ?
As1 K1 As1 136.85(3) . 2 ?
S3 K1 As1 61.22(2) 4_576 2 ?
S2 K1 K1 57.88(3) 2 3_565 ?
S2 K1 K1 136.80(5) . 3_565 ?
S3 K1 K1 116.56(4) 2_545 3_565 ?
S1 K1 K1 102.33(4) . 3_565 ?
S3 K1 K1 56.67(3) 3_565 3_565 ?
As1 K1 K1 155.43(4) 4_566 3_565 ?
S2 K1 K1 49.93(3) 4_565 3_565 ?
S3 K1 K1 54.81(3) . 3_565 ?
As1 K1 K1 100.60(4) . 3_565 ?
S3 K1 K1 121.10(3) 4_576 3_565 ?
As1 K1 K1 93.43(3) 2 3_565 ?
S3 Eu1 S2 136.55(3) 3_665 4_565 ?
S3 Eu1 S2 81.65(3) 3_665 2_655 ?
S2 Eu1 S2 102.10(2) 4_565 2_655 ?
S3 Eu1 S1 144.21(3) 3_665 . ?
S2 Eu1 S1 70.57(3) 4_565 . ?
S2 Eu1 S1 67.70(3) 2_655 . ?
S3 Eu1 S1 102.16(3) 3_665 2_645 ?
S2 Eu1 S1 103.79(3) 4_565 2_645 ?
S2 Eu1 S1 136.17(3) 2_655 2_645 ?
S1 Eu1 S1 88.582(12) . 2_645 ?
S3 Eu1 S1 70.61(3) 3_665 4_565 ?
S2 Eu1 S1 84.19(3) 4_565 4_565 ?
S2 Eu1 S1 144.16(3) 2_655 4_565 ?
S1 Eu1 S1 144.68(4) . 4_565 ?
S1 Eu1 S1 73.52(3) 2_645 4_565 ?
S3 Eu1 S1 77.51(3) 3_665 3_665 ?
S2 Eu1 S1 64.90(3) 4_565 3_665 ?
S2 Eu1 S1 67.59(3) 2_655 3_665 ?
S1 Eu1 S1 105.66(3) . 3_665 ?
S1 Eu1 S1 156.22(3) 2_645 3_665 ?
S1 Eu1 S1 84.215(12) 4_565 3_665 ?
S3 Eu1 S3 86.31(3) 3_665 2_645 ?
S2 Eu1 S3 134.67(3) 4_565 2_645 ?
S2 Eu1 S3 63.96(2) 2_655 2_645 ?
S1 Eu1 S3 64.23(3) . 2_645 ?
S1 Eu1 S3 72.67(2) 2_645 2_645 ?
S1 Eu1 S3 133.42(2) 4_565 2_645 ?
S1 Eu1 S3 130.56(2) 3_665 2_645 ?
S3 Eu1 As1 104.36(2) 3_665 2_655 ?
S2 Eu1 As1 104.62(2) 4_565 2_655 ?
S2 Eu1 As1 38.76(2) 2_655 2_655 ?
S1 Eu1 As1 39.86(2) . 2_655 ?
S1 Eu1 As1 100.11(2) 2_645 2_655 ?
S1 Eu1 As1 170.335(18) 4_565 2_655 ?
S1 Eu1 As1 102.998(19) 3_665 2_655 ?
S3 Eu1 As1 36.959(16) 2_645 2_655 ?
S3 Eu1 As1 37.688(18) 3_665 3_655 ?
S2 Eu1 As1 122.18(2) 4_565 3_655 ?
S2 Eu1 As1 119.28(2) 2_655 3_655 ?
S1 Eu1 As1 159.860(19) . 3_655 ?
S1 Eu1 As1 73.62(2) 2_645 3_655 ?
S1 Eu1 As1 38.69(2) 4_565 3_655 ?
S1 Eu1 As1 94.28(2) 3_665 3_655 ?
S3 Eu1 As1 100.64(2) 2_645 3_655 ?
As1 Eu1 As1 133.072(14) 2_655 3_655 ?
S3 Eu1 As1 132.49(2) 3_665 . ?
S2 Eu1 As1 65.73(2) 4_565 . ?
S2 Eu1 As1 142.44(2) 2_655 . ?
S1 Eu1 As1 74.77(2) . . ?
S1 Eu1 As1 38.103(19) 2_645 . ?
S1 Eu1 As1 72.43(2) 4_565 . ?
S1 Eu1 As1 126.844(19) 3_665 . ?
S3 Eu1 As1 98.37(2) 2_645 . ?
As1 Eu1 As1 107.253(10) 2_655 . ?
As1 Eu1 As1 95.652(13) 3_655 . ?
S3 Eu1 Eu1 117.50(2) 3_665 3_665 ?
S2 Eu1 Eu1 51.070(16) 4_565 3_665 ?
S2 Eu1 Eu1 51.032(19) 2_655 3_665 ?
S1 Eu1 Eu1 55.500(18) . 3_665 ?
S1 Eu1 Eu1 139.77(2) 2_645 3_665 ?
S1 Eu1 Eu1 124.36(2) 4_565 3_665 ?
S1 Eu1 Eu1 50.164(18) 3_665 3_665 ?
S3 Eu1 Eu1 102.106(17) 2_645 3_665 ?
As1 Eu1 Eu1 65.185(10) 2_655 3_665 ?
As1 Eu1 Eu1 144.352(12) 3_655 3_665 ?
As1 Eu1 Eu1 107.687(11) . 3_665 ?
S3 As1 S2 102.48(4) 1_545 . ?
S3 As1 S1 101.27(4) 1_545 2_645 ?
S2 As1 S1 96.97(4) . 2_645 ?
S3 As1 K1 79.27(4) 1_545 4_565 ?
S2 As1 K1 146.66(3) . 4_565 ?
S1 As1 K1 115.54(4) 2_645 4_565 ?
S3 As1 Eu1 70.37(3) 1_545 2_645 ?
S2 As1 Eu1 58.39(2) . 2_645 ?
S1 As1 Eu1 58.37(3) 2_645 2_645 ?
K1 As1 Eu1 146.010(18) 4_565 2_645 ?
S3 As1 K1 130.13(4) 1_545 . ?
S2 As1 K1 60.30(3) . . ?
S1 As1 K1 125.77(3) 2_645 . ?
K1 As1 K1 92.73(2) 4_565 . ?
Eu1 As1 K1 118.37(2) 2_645 . ?
S3 As1 Eu1 54.04(3) 1_545 3_655 ?
S2 As1 Eu1 133.06(3) . 3_655 ?
S1 As1 Eu1 57.55(2) 2_645 3_655 ?
K1 As1 Eu1 75.124(18) 4_565 3_655 ?
Eu1 As1 Eu1 74.836(10) 2_645 3_655 ?
K1 As1 Eu1 166.60(2) . 3_655 ?
S3 As1 Eu1 137.16(4) 1_545 . ?
S2 As1 Eu1 114.87(3) . . ?
S1 As1 Eu1 55.66(3) 2_645 . ?
K1 As1 Eu1 80.583(19) 4_565 . ?
Eu1 As1 Eu1 111.739(13) 2_645 . ?
K1 As1 Eu1 88.127(19) . . ?
Eu1 As1 Eu1 84.348(13) 3_655 . ?
S3 As1 K1 58.51(3) 1_545 2_545 ?
S2 As1 K1 55.92(3) . 2_545 ?
S1 As1 K1 134.62(3) 2_645 2_545 ?
K1 As1 K1 100.87(3) 4_565 2_545 ?
Eu1 As1 K1 76.265(18) 2_645 2_545 ?
K1 As1 K1 75.407(15) . 2_545 ?
Eu1 As1 K1 111.990(16) 3_655 2_545 ?
Eu1 As1 K1 163.505(16) . 2_545 ?
As1 S1 Eu1 81.77(3) 2_655 . ?
As1 S1 Eu1 86.24(3) 2_655 2_655 ?
Eu1 S1 Eu1 157.89(4) . 2_655 ?
As1 S1 Eu1 83.76(3) 2_655 4_566 ?
Eu1 S1 Eu1 90.66(2) . 4_566 ?
Eu1 S1 Eu1 106.48(3) 2_655 4_566 ?
As1 S1 Eu1 89.35(3) 2_655 3_665 ?
Eu1 S1 Eu1 74.34(3) . 3_665 ?
Eu1 S1 Eu1 87.08(2) 2_655 3_665 ?
Eu1 S1 Eu1 164.28(4) 4_566 3_665 ?
As1 S1 K1 171.10(5) 2_655 . ?
Eu1 S1 K1 106.82(3) . . ?
Eu1 S1 K1 86.34(3) 2_655 . ?
Eu1 S1 K1 93.65(3) 4_566 . ?
Eu1 S1 K1 95.18(3) 3_665 . ?
As1 S2 Eu1 96.59(4) . 4_566 ?
As1 S2 Eu1 82.85(3) . 2_645 ?
Eu1 S2 Eu1 77.90(2) 4_566 2_645 ?
As1 S2 K1 88.48(4) . 2_545 ?
Eu1 S2 K1 170.07(4) 4_566 2_545 ?
Eu1 S2 K1 94.35(3) 2_645 2_545 ?
As1 S2 K1 82.19(4) . . ?
Eu1 S2 K1 97.31(3) 4_566 . ?
Eu1 S2 K1 163.65(5) 2_645 . ?
K1 S2 K1 91.82(3) 2_545 . ?
As1 S2 K1 160.44(4) . 4_566 ?
Eu1 S2 K1 102.08(3) 4_566 4_566 ?
Eu1 S2 K1 95.34(3) 2_645 4_566 ?
K1 S2 K1 72.20(4) 2_545 4_566 ?
K1 S2 K1 100.96(4) . 4_566 ?
As1 S3 Eu1 88.27(4) 1_565 3_665 ?
As1 S3 K1 86.05(4) 1_565 2 ?
Eu1 S3 K1 169.14(4) 3_665 2 ?
As1 S3 K1 142.92(5) 1_565 3_565 ?
Eu1 S3 K1 90.05(3) 3_665 3_565 ?
K1 S3 K1 100.05(4) 2 3_565 ?
As1 S3 Eu1 72.67(3) 1_565 2_655 ?
Eu1 S3 Eu1 84.86(3) 3_665 2_655 ?
K1 S3 Eu1 84.61(3) 2 2_655 ?
K1 S3 Eu1 143.99(3) 3_565 2_655 ?
As1 S3 K1 148.43(5) 1_565 . ?
Eu1 S3 K1 96.21(3) 3_665 . ?
K1 S3 K1 83.93(3) 2 . ?
K1 S3 K1 68.52(3) 3_565 . ?
Eu1 S3 K1 76.62(3) 2_655 . ?
As1 S3 K1 65.49(3) 1_565 4_575 ?
Eu1 S3 K1 79.57(3) 3_665 4_575 ?
K1 S3 K1 106.33(3) 2 4_575 ?
K1 S3 K1 77.78(3) 3_565 4_575 ?
Eu1 S3 K1 135.51(3) 2_655 4_575 ?
K1 S3 K1 146.06(4) . 4_575 ?

loop_
_geom_bond_atom_site_label_1
_geom_bond_atom_site_label_2
_geom_bond_distance
_geom_bond_site_symmetry_2
_geom_bond_publ_flag
K1 S2 3.1664(13) 2 ?
K1 S2 3.1743(12) . ?
K1 S3 3.2662(16) 2_545 ?
K1 S1 3.2978(14) . ?
K1 S3 3.4603(13) 3_565 ?
K1 As1 3.5028(12) 4_566 ?
K1 S2 3.5044(16) 4_565 ?
K1 S3 3.5376(13) . ?
K1 As1 3.6205(10) . ?
K1 S3 3.7824(16) 4_576 ?
K1 As1 3.8214(12) 2 ?
K1 K1 3.940(2) 3_565 ?
Eu1 S3 2.9409(12) 3_665 ?
Eu1 S2 3.0252(10) 4_565 ?
Eu1 S2 3.0268(9) 2_655 ?
Eu1 S1 3.0340(11) . ?
Eu1 S1 3.0556(10) 2_645 ?
Eu1 S1 3.0828(9) 4_565 ?
Eu1 S1 3.2562(10) 3_665 ?
Eu1 S3 3.4797(12) 2_645 ?
Eu1 As1 3.5266(5) 2_655 ?
Eu1 As1 3.6315(5) 3_655 ?
Eu1 As1 3.6927(5) . ?
Eu1 Eu1 3.8044(5) 3_665 ?
As1 S3 2.2212(10) 1_545 ?
As1 S2 2.2251(12) . ?
As1 S1 2.2836(11) 2_645 ?
As1 K1 3.5028(12) 4_565 ?
As1 Eu1 3.5266(5) 2_645 ?
As1 Eu1 3.6316(5) 3_655 ?
As1 K1 3.8214(11) 2_545 ?
S1 As1 2.2837(11) 2_655 ?
S1 Eu1 3.0556(10) 2_655 ?
S1 Eu1 3.0828(9) 4_566 ?
S1 Eu1 3.2562(10) 3_665 ?
S2 Eu1 3.0252(10) 4_566 ?
S2 Eu1 3.0268(9) 2_645 ?
S2 K1 3.1664(13) 2_545 ?
S2 K1 3.5044(16) 4_566 ?
S3 As1 2.2212(9) 1_565 ?
S3 Eu1 2.9409(12) 3_665 ?
S3 K1 3.2662(16) 2 ?
S3 K1 3.4603(13) 3_565 ?
S3 Eu1 3.4796(12) 2_655 ?
S3 K1 3.7824(16) 4_575 ?
